data_9007901
loop_
_publ_author_name
'Fronczek, F. R.'
'Aubry, D. A.'
'Stanley, G. G.'

_publ_section_title
;
 Refinement of lithium tetrahydroxoborate with low-temperature CCD data
;
_journal_name_full 'Acta Crystallographica, Section E'
_journal_page_first i62
_journal_page_last i63
_journal_paper_doi 10.1107/S1600536801011163
_journal_volume 57
_journal_year 2001
_chemical_formula_structural LiB(OH)4
_chemical_formula_sum 'B H4 Li O4'
_space_group_IT_number 61
_symmetry_space_group_name_Hall '-P 2ac 2ab'
_symmetry_space_group_name_H-M 'P b c a'
_cell_angle_alpha 90
_cell_angle_beta 90
_cell_angle_gamma 90
_cell_length_a 7.9362
_cell_length_b 8.5220
_cell_length_c 9.1762
_cell_formula_units_Z 8
_cell_volume 620.607
_exptl_crystal_density_diffrn 1.836
_cod_original_formula_sum 'Li B O4 H4'
_cod_database_code 9007901

loop_
_symmetry_equiv_pos_as_xyz
x,y,z
x,1/2-y,1/2+z
-x,1/2+y,1/2-z
1/2-x,1/2+y,z
1/2+x,1/2-y,-z
1/2+x,y,1/2-z
1/2-x,-y,1/2+z
-x,-y,-z

loop_
_atom_site_aniso_label
_atom_site_aniso_U_11
_atom_site_aniso_U_22
_atom_site_aniso_U_33
_atom_site_aniso_U_12
_atom_site_aniso_U_13
_atom_site_aniso_U_23
Li 0.01420 0.01330 0.01050 -0.00100 -0.00060 -0.00050
B 0.00900 0.00920 0.00840 -0.00020 0.00030 0.00050
O1 0.00830 0.01210 0.00930 -0.00040 0.00040 0.00090
O2 0.01020 0.01480 0.00980 -0.00320 -0.00110 0.00300
O3 0.01090 0.00920 0.00990 0.00080 -0.00320 -0.00010
O4 0.00940 0.01010 0.01350 0.00050 -0.00070 -0.00190

loop_
_atom_site_label
_atom_site_fract_x
_atom_site_fract_y
_atom_site_fract_z
_atom_site_U_iso_or_equiv
Li 0.13190 0.37410 0.30160 0.01270
B 0.32892 0.33617 0.59296 0.00890
O1 0.16392 0.29123 0.65473 0.00989
O2 0.29301 0.41668 0.45417 0.01158
O3 0.42395 0.44191 0.68819 0.00999
O4 0.43403 0.19150 0.57379 0.01098
H1 0.09700 0.28140 0.58910 0.02800
H2 0.38100 0.45500 0.41800 0.03800
H3 0.49200 0.39640 0.73500 0.02700
H4 0.37300 0.11700 0.54320 0.02700

_cod_duplicate_entry 2200380
